data_4325018
loop_
_publ_author_name
'Guifeng Liu'
'Jiurong Hu'
'Jialin Wen'
'Huimin Dai'
'Yizhi Li'
'Hong Yan'

_publ_contact_author_address
;
    State Key Laboratory of Coordination Chemistry, 
    Nanjing University, 
    Nanjing 210093, 
    P. R. China
;
_publ_contact_author_email hyan1965@nju.edu.cn
_publ_contact_author_fax '(+86)-25- 83314502'
_publ_contact_author_name 'H. Yan'
_publ_contact_author_phone '(+86)-25- 83314502'
_publ_section_title
;
 Cobalt-Mediated Selective B-H Activation and Formation of a Co-B Bond in
 the Reaction of the 16-Electron CpCo Half-Sandwich Complex Containing an
 o-Carborane-1,2-dithiolate Ligand with Ethyl Diazoacetate
;
_journal_name_full 'Inorganic Chemistry'
_journal_page_first 4187
_journal_page_last 4194
_journal_paper_doi 10.1021/ic200333q
_journal_volume 50
_journal_year 2011
_chemical_formula_moiety '2(C23 H39 B10 Co O8 S2), C H2 Cl2, H2 O '
_chemical_formula_sum 'C47 H82 B20 Cl2 Co2 O17 S4'
_chemical_formula_weight 1452.33
_chemical_name_systematic
; 
 ? 
;
_space_group_IT_number 61
_symmetry_cell_setting orthorhombic
_symmetry_space_group_name_Hall '-P 2ac 2ab'
_symmetry_space_group_name_H-M 'P b c a'
_atom_sites_solution_hydrogens geom
_atom_sites_solution_primary direct
_atom_sites_solution_secondary difmap
_audit_creation_method SHELXL-97
_cell_angle_alpha 90.00
_cell_angle_beta 90.00
_cell_angle_gamma 90.00
_cell_formula_units_Z 4
_cell_length_a 16.0580(17)
_cell_length_b 13.4281(15)
_cell_length_c 33.516(4)
_cell_measurement_reflns_used 5302
_cell_measurement_temperature 291(2)
_cell_measurement_theta_max 20.00
_cell_measurement_theta_min 2.32
_cell_volume 7227.0(14)
_computing_cell_refinement 'Bruker SMART'
_computing_data_collection 'Bruker SMART'
_computing_data_reduction 'Bruker SAINT'
_computing_molecular_graphics 'Bruker SHELXTL'
_computing_publication_material 'Bruker SHELXTL'
_computing_structure_refinement 'SHELXL-97 (Sheldrick, 1997)'
_computing_structure_solution 'SHELXS-97 (Sheldrick, 1990)'
_diffrn_ambient_temperature 291(2)
_diffrn_measured_fraction_theta_full 0.999
_diffrn_measured_fraction_theta_max 0.999
_diffrn_measurement_device_type 'CCD area detector'
_diffrn_measurement_method 'phi and omega scans'
_diffrn_radiation_monochromator graphite
_diffrn_radiation_source 'fine-focus sealed tube'
_diffrn_radiation_type MoK\a
_diffrn_radiation_wavelength 0.71073
_diffrn_reflns_av_R_equivalents 0.0834
_diffrn_reflns_av_sigmaI/netI 0.0684
_diffrn_reflns_limit_h_max 19
_diffrn_reflns_limit_h_min -19
_diffrn_reflns_limit_k_max 14
_diffrn_reflns_limit_k_min -16
_diffrn_reflns_limit_l_max 36
_diffrn_reflns_limit_l_min -41
_diffrn_reflns_number 37732
_diffrn_reflns_theta_full 26.00
_diffrn_reflns_theta_max 26.00
_diffrn_reflns_theta_min 1.76
_exptl_absorpt_coefficient_mu 0.707
_exptl_absorpt_correction_T_max 0.9326
_exptl_absorpt_correction_T_min 0.9137
_exptl_absorpt_correction_type multi-scan
_exptl_absorpt_process_details 'SADABS; Bruker, 2000'
_exptl_crystal_colour green
_exptl_crystal_density_diffrn 1.335
_exptl_crystal_description block
_exptl_crystal_F_000 3008
_exptl_crystal_size_max 0.13
_exptl_crystal_size_mid 0.12
_exptl_crystal_size_min 0.10
_refine_diff_density_max 0.229
_refine_diff_density_min -0.323
_refine_diff_density_rms 0.061
_refine_ls_extinction_method none
_refine_ls_goodness_of_fit_ref 1.035
_refine_ls_hydrogen_treatment constr
_refine_ls_matrix_type full
_refine_ls_number_parameters 428
_refine_ls_number_reflns 7104
_refine_ls_number_restraints 31
_refine_ls_restrained_S_all 1.049
_refine_ls_R_factor_all 0.0915
_refine_ls_R_factor_gt 0.0583
_refine_ls_shift/su_max 0.000
_refine_ls_shift/su_mean 0.000
_refine_ls_structure_factor_coef Fsqd
_refine_ls_weighting_details 'calc w=1/[\s^2^(Fo^2^)+(0.0656P)^2^+0.0000P] where P=(Fo^2^+2Fc^2^)/3'
_refine_ls_weighting_scheme calc
_refine_ls_wR_factor_gt 0.1300
_refine_ls_wR_factor_ref 0.1379
_reflns_number_gt 4506
_reflns_number_total 7104
_reflns_threshold_expression >2sigma(I)
_cod_data_source_file ic200333q_si_001_3.cif
_cod_data_source_block Compound-3
_cod_original_cell_volume 7227.1(13)
_cod_database_code 4325018

loop_
_symmetry_equiv_pos_as_xyz
'x, y, z'
'-x+1/2, -y, z+1/2'
'-x, y+1/2, -z+1/2'
'x+1/2, -y+1/2, -z'
'-x, -y, -z'
'x-1/2, y, -z-1/2'
'x, -y-1/2, z-1/2'
'-x-1/2, y-1/2, z'

loop_
_atom_site_label
_atom_site_type_symbol
_atom_site_fract_x
_atom_site_fract_y
_atom_site_fract_z
_atom_site_U_iso_or_equiv
_atom_site_adp_type
_atom_site_occupancy
_atom_site_symmetry_multiplicity
_atom_site_calc_flag
_atom_site_refinement_flags
B3 B 0.4743(3) 0.3970(3) 0.36021(12) 0.0491(10) Uani 1 1 d .
B11 B 0.5162(3) 0.2908(3) 0.33485(13) 0.0500(10) Uani 1 1 d .
H11 H 0.4933 0.2680 0.3053 0.060 Uiso 1 1 calc R
B10 B 0.5464(3) 0.2009(3) 0.37211(13) 0.0509(10) Uani 1 1 d .
H10 H 0.5421 0.1202 0.3668 0.061 Uiso 1 1 calc R
B6 B 0.5267(3) 0.2504(3) 0.41984(13) 0.0496(10) Uani 1 1 d .
H6 H 0.5084 0.2028 0.4451 0.060 Uiso 1 1 calc R
B4 B 0.5546(3) 0.4527(4) 0.39107(13) 0.0503(10) Uani 1 1 d .
B7 B 0.5775(3) 0.4012(3) 0.34237(13) 0.0524(10) Uani 1 1 d .
H7 H 0.5952 0.4509 0.3177 0.063 Uiso 1 1 calc R
B12 B 0.6200(3) 0.2794(4) 0.34842(14) 0.0574(10) Uani 1 1 d U
H12 H 0.6650 0.2492 0.3268 0.069 Uiso 1 1 calc R
B9 B 0.6287(3) 0.2542(3) 0.40034(12) 0.0501(10) Uani 1 1 d .
H9 H 0.6791 0.2082 0.4127 0.060 Uiso 1 1 calc R
B5 B 0.5896(3) 0.3595(3) 0.42641(13) 0.0513(10) Uani 1 1 d .
H5 H 0.6138 0.3818 0.4558 0.062 Uiso 1 1 calc R
B8 B 0.6473(3) 0.3756(4) 0.38214(13) 0.0515(10) Uani 1 1 d U
H8 H 0.7103 0.4078 0.3826 0.062 Uiso 1 1 calc R
C2 C 0.4622(2) 0.2757(3) 0.37896(10) 0.0475(7) Uani 1 1 d U
C1 C 0.4893(2) 0.3678(3) 0.41191(11) 0.0490(7) Uani 1 1 d U
C3 C 0.3682(2) 0.0997(3) 0.38231(11) 0.0516(8) Uani 1 1 d U
H3A H 0.4155 0.0821 0.3989 0.062 Uiso 1 1 calc R
H3B H 0.3191 0.0717 0.3948 0.062 Uiso 1 1 calc R
C4 C 0.3794(2) 0.0494(3) 0.34216(11) 0.0547(8) Uani 1 1 d U
C5 C 0.3729(3) 0.0583(3) 0.27227(11) 0.0560(10) Uani 1 1 d .
H5A H 0.3318 0.0060 0.2689 0.067 Uiso 1 1 calc R
H5B H 0.4279 0.0291 0.2697 0.067 Uiso 1 1 calc R
C6 C 0.3606(2) 0.1378(3) 0.24149(11) 0.0554(10) Uani 1 1 d .
H6A H 0.3990 0.1913 0.2463 0.083 Uiso 1 1 calc R
H6B H 0.3046 0.1625 0.2430 0.083 Uiso 1 1 calc R
H6C H 0.3705 0.1106 0.2154 0.083 Uiso 1 1 calc R
C7 C 0.3913(2) 0.4539(3) 0.34721(10) 0.0460(8) Uani 1 1 d .
H7A H 0.3531 0.4456 0.3698 0.055 Uiso 1 1 calc R
C8 C 0.3448(2) 0.4109(3) 0.31139(10) 0.0474(8) Uani 1 1 d U
H8A H 0.3415 0.3391 0.3142 0.057 Uiso 1 1 calc R
H8B H 0.2884 0.4367 0.3112 0.057 Uiso 1 1 calc R
C9 C 0.3859(2) 0.4355(3) 0.27208(11) 0.0499(8) Uani 1 1 d U
C10 C 0.3715(3) 0.4074(3) 0.20140(11) 0.0572(9) Uani 1 1 d U
H10A H 0.4316 0.4150 0.2021 0.069 Uiso 1 1 calc R
H10B H 0.3573 0.3465 0.1874 0.069 Uiso 1 1 calc R
C11 C 0.3304(2) 0.4954(3) 0.18323(12) 0.0549(9) Uani 1 1 d U
H11A H 0.3534 0.5551 0.1944 0.082 Uiso 1 1 calc R
H11B H 0.2717 0.4929 0.1886 0.082 Uiso 1 1 calc R
H11C H 0.3395 0.4949 0.1549 0.082 Uiso 1 1 calc R
C12 C 0.4034(2) 0.5638(3) 0.34362(11) 0.0491(8) Uani 1 1 d U
C13 C 0.3521(2) 0.7140(3) 0.31432(11) 0.0536(8) Uani 1 1 d U
H13A H 0.3815 0.7439 0.3366 0.064 Uiso 1 1 calc R
H13B H 0.2957 0.7398 0.3141 0.064 Uiso 1 1 calc R
C14 C 0.3948(3) 0.7404(3) 0.27621(12) 0.0561(10) Uani 1 1 d U
H14A H 0.3662 0.7097 0.2543 0.084 Uiso 1 1 calc R
H14B H 0.4513 0.7172 0.2770 0.084 Uiso 1 1 calc R
H14C H 0.3944 0.8114 0.2729 0.084 Uiso 1 1 calc R
C15 C 0.4450(2) 0.5442(3) 0.44517(11) 0.0509(9) Uani 1 1 d .
H15 H 0.4672 0.5573 0.4719 0.061 Uiso 1 1 calc R
C16 C 0.3712(2) 0.6094(3) 0.44026(11) 0.0487(8) Uani 1 1 d .
C17 C 0.3099(2) 0.7634(3) 0.46184(12) 0.0545(9) Uani 1 1 d .
H17A H 0.3119 0.8068 0.4850 0.065 Uiso 1 1 calc R
H17B H 0.2565 0.7296 0.4616 0.065 Uiso 1 1 calc R
C18 C 0.3204(3) 0.8228(3) 0.42460(12) 0.0600(10) Uani 1 1 d .
H18B H 0.3773 0.8194 0.4160 0.072 Uiso 1 1 calc R
H18C H 0.3056 0.8909 0.4297 0.072 Uiso 1 1 calc R
H18A H 0.2849 0.7963 0.4041 0.072 Uiso 1 1 calc R
C19 C 0.5759(2) 0.7000(3) 0.44652(11) 0.0565(9) Uani 1 1 d U
H19 H 0.5478 0.7189 0.4713 0.068 Uiso 1 1 calc R
C20 C 0.5653(3) 0.7464(3) 0.41002(12) 0.0607(10) Uani 1 1 d U
H20 H 0.5296 0.8039 0.4043 0.073 Uiso 1 1 calc R
C21 C 0.6177(2) 0.6937(3) 0.38226(12) 0.0578(9) Uani 1 1 d U
H21 H 0.6264 0.7096 0.3540 0.069 Uiso 1 1 calc R
C22 C 0.6573(2) 0.6184(3) 0.40415(12) 0.0538(8) Uani 1 1 d U
H22 H 0.6988 0.5722 0.3934 0.065 Uiso 1 1 calc R
C23 C 0.6307(2) 0.6194(3) 0.44228(12) 0.0543(9) Uani 1 1 d U
H23 H 0.6504 0.5759 0.4638 0.065 Uiso 1 1 calc R
C24 C 0.4723(5) 0.9272(6) 0.4836(3) 0.064(2) Uani 0.50 1 d P
H24A H 0.4552 0.9246 0.4559 0.076 Uiso 0.50 1 calc PR
H24B H 0.4646 0.8629 0.4962 0.076 Uiso 0.50 1 calc PR
Cl2 Cl 0.57337(6) 0.97553(8) 0.49009(3) 0.0607(3) Uani 1 1 d .
Co Co 0.53220(3) 0.59269(4) 0.405638(15) 0.05024(16) Uani 1 1 d .
O1 O 0.40166(16) -0.0356(2) 0.34000(8) 0.0565(6) Uani 1 1 d U
O2 O 0.36361(15) 0.10497(19) 0.31138(7) 0.0493(6) Uani 1 1 d U
O3 O 0.45202(16) 0.4720(2) 0.26770(7) 0.0551(6) Uani 1 1 d U
O4 O 0.33399(17) 0.4102(2) 0.24295(7) 0.0566(6) Uani 1 1 d U
O5 O 0.45362(16) 0.6148(2) 0.36227(7) 0.0527(6) Uani 1 1 d U
O6 O 0.35036(16) 0.60677(19) 0.31905(7) 0.0515(6) Uani 1 1 d U
O7 O 0.31289(16) 0.5945(2) 0.41896(8) 0.0547(7) Uani 1 1 d .
O8 O 0.37734(15) 0.6907(2) 0.46366(7) 0.0517(6) Uani 1 1 d .
O1W O 0.7626(3) 0.4071(4) 0.47112(16) 0.0584(13) Uani 0.50 1 d P
H1WA H 0.8015 0.4221 0.4550 0.088 Uiso 0.50 1 d PR
H1WC H 0.7787 0.3603 0.4863 0.088 Uiso 0.50 1 d PR
S2 S 0.35809(6) 0.23241(7) 0.38312(3) 0.0485(2) Uani 1 1 d U
S1 S 0.41278(6) 0.41461(8) 0.44448(3) 0.0538(2) Uani 1 1 d U

loop_
_atom_site_aniso_label
_atom_site_aniso_U_11
_atom_site_aniso_U_22
_atom_site_aniso_U_33
_atom_site_aniso_U_23
_atom_site_aniso_U_13
_atom_site_aniso_U_12
B3 0.050(2) 0.052(3) 0.045(2) 0.0003(18) 0.0097(18) -0.0064(19)
B11 0.050(2) 0.046(2) 0.054(2) 0.0020(18) 0.0135(18) 0.0072(19)
B10 0.044(2) 0.044(2) 0.064(3) 0.0105(19) 0.0160(19) 0.0125(18)
B6 0.055(2) 0.042(2) 0.053(2) 0.0047(18) 0.0092(18) 0.016(2)
B4 0.048(2) 0.050(3) 0.052(2) 0.0103(19) -0.0030(17) -0.0076(19)
B7 0.053(2) 0.052(3) 0.052(2) -0.0039(19) 0.0120(19) -0.010(2)
B12 0.056(3) 0.059(3) 0.058(3) 0.0053(18) 0.015(2) 0.016(2)
B9 0.058(2) 0.049(2) 0.044(2) 0.0147(18) 0.0146(18) 0.0161(19)
B5 0.050(2) 0.051(3) 0.053(2) 0.0175(19) -0.0034(19) 0.0145(19)
B8 0.047(2) 0.056(3) 0.053(2) 0.0203(17) 0.0040(18) 0.0023(19)
C2 0.0496(16) 0.0445(18) 0.0485(18) 0.0099(12) 0.0113(15) 0.0059(13)
C1 0.0530(19) 0.0400(19) 0.054(2) 0.0108(13) 0.0018(14) 0.0057(13)
C3 0.053(2) 0.0487(14) 0.0534(15) 0.0054(14) 0.0235(16) -0.0017(15)
C4 0.059(2) 0.0491(16) 0.0557(17) -0.0034(12) 0.0146(18) -0.0028(17)
C5 0.053(2) 0.057(2) 0.058(2) -0.0172(19) 0.0145(17) -0.0101(18)
C6 0.050(2) 0.060(2) 0.056(2) -0.0107(18) 0.0211(17) 0.0141(18)
C7 0.0473(19) 0.046(2) 0.0444(18) 0.0017(15) -0.0022(15) -0.0030(16)
C8 0.0452(19) 0.046(2) 0.0508(18) -0.0053(15) -0.0060(14) -0.0042(15)
C9 0.0445(16) 0.052(2) 0.0530(15) -0.0049(16) -0.0066(13) 0.0068(15)
C10 0.062(2) 0.059(2) 0.0505(15) 0.0054(17) -0.0016(16) 0.0112(18)
C11 0.049(2) 0.056(2) 0.059(2) 0.0186(16) 0.0174(17) -0.0102(15)
C12 0.052(2) 0.0454(19) 0.050(2) 0.0035(14) -0.0100(14) 0.0032(14)
C13 0.058(2) 0.0529(17) 0.0500(19) 0.0060(16) -0.0072(15) 0.0127(17)
C14 0.058(2) 0.037(2) 0.073(2) 0.0012(17) 0.0185(18) -0.0124(17)
C15 0.049(2) 0.053(2) 0.051(2) -0.0068(17) -0.0083(15) 0.0003(17)
C16 0.051(2) 0.052(2) 0.0421(18) -0.0064(16) -0.0019(16) 0.0046(17)
C17 0.056(2) 0.049(2) 0.059(2) -0.0122(18) -0.0161(18) 0.0151(18)
C18 0.063(2) 0.053(3) 0.064(2) -0.0123(19) -0.0136(19) 0.017(2)
C19 0.057(2) 0.064(3) 0.0489(18) -0.0202(15) 0.0012(16) -0.026(2)
C20 0.063(2) 0.058(2) 0.061(2) -0.0142(16) -0.0123(19) -0.013(2)
C21 0.056(2) 0.055(2) 0.063(2) -0.0020(18) -0.0054(18) -0.0122(17)
C22 0.052(2) 0.048(2) 0.0615(18) -0.0092(16) 0.0034(17) -0.0140(15)
C23 0.048(2) 0.060(2) 0.0545(17) -0.0149(18) -0.0134(15) -0.0196(18)
C24 0.074(5) 0.052(5) 0.066(5) -0.016(4) -0.017(4) -0.021(4)
Cl2 0.0591(6) 0.0633(6) 0.0597(6) -0.0114(5) 0.0142(4) -0.0150(5)
Co 0.0490(3) 0.0520(3) 0.0498(3) -0.0050(2) -0.0057(2) -0.0139(2)
O1 0.0608(16) 0.0541(14) 0.0546(15) -0.0043(11) 0.0157(12) 0.0091(13)
O2 0.0462(13) 0.0512(14) 0.0503(12) -0.0130(10) 0.0140(11) 0.0062(11)
O3 0.0548(13) 0.0560(16) 0.0545(15) 0.0133(12) 0.0084(11) -0.0098(12)
O4 0.0626(15) 0.0637(18) 0.0435(12) -0.0078(11) -0.0102(11) -0.0087(13)
O5 0.0589(15) 0.0466(15) 0.0526(14) 0.0011(11) -0.0105(11) -0.0083(11)
O6 0.0568(15) 0.0458(13) 0.0518(14) -0.0003(11) -0.0136(11) 0.0153(11)
O7 0.0518(15) 0.0574(17) 0.0549(15) -0.0188(12) -0.0132(12) 0.0101(12)
O8 0.0500(14) 0.0532(15) 0.0518(14) -0.0109(12) -0.0147(12) 0.0159(12)
O1W 0.066(3) 0.049(3) 0.060(3) 0.002(2) -0.015(3) 0.014(3)
S2 0.0467(5) 0.0468(5) 0.0521(5) 0.0009(4) 0.0131(4) 0.0006(4)
S1 0.0532(5) 0.0546(6) 0.0536(5) 0.0024(4) 0.0122(4) -0.0015(4)

loop_
_atom_type_symbol
_atom_type_description
_atom_type_scat_dispersion_real
_atom_type_scat_dispersion_imag
_atom_type_scat_source
C C 0.0033 0.0016 'International Tables Vol C Tables 4.2.6.8 and 6.1.1.4'
H H 0.0000 0.0000 'International Tables Vol C Tables 4.2.6.8 and 6.1.1.4'
B B 0.0013 0.0007 'International Tables Vol C Tables 4.2.6.8 and 6.1.1.4'
O O 0.0106 0.0060 'International Tables Vol C Tables 4.2.6.8 and 6.1.1.4'
S S 0.1246 0.1234 'International Tables Vol C Tables 4.2.6.8 and 6.1.1.4'
Co Co 0.3494 0.9721 'International Tables Vol C Tables 4.2.6.8 and 6.1.1.4'
Cl Cl 0.1484 0.1585 'International Tables Vol C Tables 4.2.6.8 and 6.1.1.4'

loop_
_geom_angle_atom_site_label_1
_geom_angle_atom_site_label_2
_geom_angle_atom_site_label_3
_geom_angle
_geom_angle_site_symmetry_1
C7 B3 C2 116.7(3) .
C7 B3 B7 132.6(3) .
C2 B3 B7 104.7(3) .
C7 B3 B11 124.4(3) .
C2 B3 B11 58.2(2) .
B7 B3 B11 60.8(2) .
C7 B3 C1 118.8(3) .
C2 B3 C1 57.7(2) .
B7 B3 C1 102.0(3) .
B11 B3 C1 103.5(3) .
C7 B3 B4 123.5(3) .
C2 B3 B4 104.9(3) .
B7 B3 B4 60.8(2) .
B11 B3 B4 109.4(3) .
C1 B3 B4 56.2(2) .
C2 B11 B12 104.3(3) .
C2 B11 B3 59.9(2) .
B12 B11 B3 107.8(3) .
C2 B11 B7 104.6(3) .
B12 B11 B7 60.6(3) .
B3 B11 B7 58.8(2) .
C2 B11 B10 57.5(2) .
B12 B11 B10 60.1(3) .
B3 B11 B10 107.8(3) .
B7 B11 B10 107.9(3) .
C2 B11 H11 124.8 .
B12 B11 H11 122.2 .
B3 B11 H11 121.5 .
B7 B11 H11 122.6 .
B10 B11 H11 121.9 .
C2 B10 B6 60.8(2) .
C2 B10 B12 103.9(3) .
B6 B10 B12 107.6(3) .
C2 B10 B9 106.4(3) .
B6 B10 B9 59.8(3) .
B12 B10 B9 60.1(3) .
C2 B10 B11 59.0(2) .
B6 B10 B11 109.2(3) .
B12 B10 B11 58.1(2) .
B9 B10 B11 107.4(3) .
C2 B10 H10 123.6 .
B6 B10 H10 120.6 .
B12 B10 H10 123.7 .
B9 B10 H10 122.0 .
B11 B10 H10 122.0 .
C1 B6 C2 59.4(2) .
C1 B6 B10 105.7(3) .
C2 B6 B10 57.9(2) .
C1 B6 B9 104.0(3) .
C2 B6 B9 104.7(3) .
B10 B6 B9 60.5(3) .
C1 B6 B5 57.5(2) .
C2 B6 B5 105.8(3) .
B10 B6 B5 108.6(3) .
B9 B6 B5 59.9(3) .
C1 B6 H6 124.2 .
C2 B6 H6 123.8 .
B10 B6 H6 121.8 .
B9 B6 H6 123.3 .
B5 B6 H6 122.1 .
C1 B4 B7 103.9(3) .
C1 B4 B5 57.3(2) .
B7 B4 B5 105.2(3) .
C1 B4 B3 61.3(2) .
B7 B4 B3 58.2(2) .
B5 B4 B3 108.0(3) .
C1 B4 B8 100.9(3) .
B7 B4 B8 58.2(3) .
B5 B4 B8 57.8(2) .
B3 B4 B8 104.5(3) .
C1 B4 Co 115.1(3) .
B7 B4 Co 128.5(3) .
B5 B4 Co 123.5(3) .
B3 B4 Co 113.8(3) .
B8 B4 Co 136.3(3) .
B3 B7 B8 109.4(3) .
B3 B7 B12 107.0(3) .
B8 B7 B12 59.7(3) .
B3 B7 B11 60.4(2) .
B8 B7 B11 107.0(3) .
B12 B7 B11 58.0(3) .
B3 B7 B4 61.0(2) .
B8 B7 B4 61.6(2) .
B12 B7 B4 109.0(3) .
B11 B7 B4 109.3(3) .
B3 B7 H7 121.2 .
B8 B7 H7 121.2 .
B12 B7 H7 122.8 .
B11 B7 H7 122.5 .
B4 B7 H7 119.9 .
B11 B12 B8 109.9(3) .
B11 B12 B10 61.9(3) .
B8 B12 B10 108.3(3) .
B11 B12 B9 110.4(3) .
B8 B12 B9 59.7(3) .
B10 B12 B9 60.1(3) .
B11 B12 B7 61.5(3) .
B8 B12 B7 59.9(3) .
B10 B12 B7 109.9(3) .
B9 B12 B7 108.4(3) .
B11 B12 H12 119.4 .
B8 B12 H12 121.8 .
B10 B12 H12 120.9 .
B9 B12 H12 121.4 .
B7 B12 H12 121.0 .
B6 B9 B8 108.1(3) .
B6 B9 B5 60.8(2) .
B8 B9 B5 59.7(2) .
B6 B9 B10 59.6(2) .
B8 B9 B10 108.3(3) .
B5 B9 B10 108.6(3) .
B6 B9 B12 107.2(3) .
B8 B9 B12 60.0(3) .
B5 B9 B12 107.6(3) .
B10 B9 B12 59.8(3) .
B6 B9 H9 121.8 .
B8 B9 H9 121.6 .
B5 B9 H9 121.4 .
B10 B9 H9 121.5 .
B12 B9 H9 122.3 .
C1 B5 B8 104.5(3) .
C1 B5 B9 104.4(3) .
B8 B5 B9 59.9(2) .
C1 B5 B6 58.7(2) .
B8 B5 B6 107.1(3) .
B9 B5 B6 59.3(3) .
C1 B5 B4 58.0(2) .
B8 B5 B4 61.8(2) .
B9 B5 B4 109.7(3) .
B6 B5 B4 108.0(3) .
C1 B5 H5 125.3 .
B8 B5 H5 122.2 .
B9 B5 H5 122.1 .
B6 B5 H5 122.2 .
B4 B5 H5 120.4 .
B5 B8 B9 60.4(2) .
B5 B8 B12 108.5(3) .
B9 B8 B12 60.4(3) .
B5 B8 B7 108.9(3) .
B9 B8 B7 109.4(3) .
B12 B8 B7 60.4(3) .
B5 B8 B4 60.4(2) .
B9 B8 B4 109.1(3) .
B12 B8 B4 108.3(3) .
B7 B8 B4 60.1(2) .
B5 B8 H8 121.3 .
B9 B8 H8 120.9 .
B12 B8 H8 121.6 .
B7 B8 H8 121.0 .
B4 B8 H8 121.4 .
B10 C2 C1 108.1(3) .
B10 C2 B11 63.5(2) .
C1 C2 B11 109.8(3) .
B10 C2 B6 61.4(2) .
C1 C2 B6 59.0(2) .
B11 C2 B6 113.3(3) .
B10 C2 B3 114.3(3) .
C1 C2 B3 62.2(2) .
B11 C2 B3 61.9(2) .
B6 C2 B3 113.2(3) .
B10 C2 S2 124.5(3) .
C1 C2 S2 115.1(2) .
B11 C2 S2 125.4(3) .
B6 C2 S2 115.6(2) .
B3 C2 S2 115.8(2) .
B5 C1 B4 64.8(3) .
B5 C1 B6 63.8(3) .
B4 C1 B6 117.8(3) .
B5 C1 C2 112.4(3) .
B4 C1 C2 112.1(3) .
B6 C1 C2 61.6(2) .
B5 C1 S1 120.8(3) .
B4 C1 S1 116.5(3) .
B6 C1 S1 118.6(2) .
C2 C1 S1 118.7(3) .
B5 C1 B3 115.0(3) .
B4 C1 B3 62.5(2) .
B6 C1 B3 113.6(3) .
C2 C1 B3 60.1(2) .
S1 C1 B3 115.3(2) .
C4 C3 S2 117.9(3) .
C4 C3 H3A 107.8 .
S2 C3 H3A 107.8 .
C4 C3 H3B 107.8 .
S2 C3 H3B 107.8 .
H3A C3 H3B 107.2 .
O1 C4 O2 123.9(3) .
O1 C4 C3 120.9(4) .
O2 C4 C3 115.2(3) .
O2 C5 C6 107.4(3) .
O2 C5 H5A 110.2 .
C6 C5 H5A 110.2 .
O2 C5 H5B 110.2 .
C6 C5 H5B 110.2 .
H5A C5 H5B 108.5 .
C5 C6 H6A 109.5 .
C5 C6 H6B 109.5 .
H6A C6 H6B 109.5 .
C5 C6 H6C 109.5 .
H6A C6 H6C 109.5 .
H6B C6 H6C 109.5 .
C12 C7 C8 112.0(3) .
C12 C7 B3 112.8(3) .
C8 C7 B3 116.2(3) .
C12 C7 H7A 104.9 .
C8 C7 H7A 104.9 .
B3 C7 H7A 104.9 .
C9 C8 C7 112.9(3) .
C9 C8 H8A 109.0 .
C7 C8 H8A 109.0 .
C9 C8 H8B 109.0 .
C7 C8 H8B 109.0 .
H8A C8 H8B 107.8 .
O3 C9 O4 125.5(4) .
O3 C9 C8 126.4(3) .
O4 C9 C8 108.1(3) .
C11 C10 O4 100.4(3) .
C11 C10 H10A 111.7 .
O4 C10 H10A 111.7 .
C11 C10 H10B 111.7 .
O4 C10 H10B 111.7 .
H10A C10 H10B 109.5 .
C10 C11 H11A 109.5 .
C10 C11 H11B 109.5 .
H11A C11 H11B 109.5 .
C10 C11 H11C 109.5 .
H11A C11 H11C 109.5 .
H11B C11 H11C 109.5 .
O5 C12 O6 119.9(3) .
O5 C12 C7 126.5(3) .
O6 C12 C7 113.5(3) .
O6 C13 C14 109.8(3) .
O6 C13 H13A 109.7 .
C14 C13 H13A 109.7 .
O6 C13 H13B 109.7 .
C14 C13 H13B 109.7 .
H13A C13 H13B 108.2 .
C13 C14 H14A 109.5 .
C13 C14 H14B 109.5 .
H14A C14 H14B 109.5 .
C13 C14 H14C 109.5 .
H14A C14 H14C 109.5 .
H14B C14 H14C 109.5 .
C16 C15 S1 109.7(3) .
C16 C15 Co 106.8(3) .
S1 C15 Co 119.6(2) .
C16 C15 H15 106.7 .
S1 C15 H15 106.7 .
Co C15 H15 106.7 .
O7 C16 O8 122.7(3) .
O7 C16 C15 126.4(3) .
O8 C16 C15 110.8(3) .
O8 C17 C18 108.0(3) .
O8 C17 H17A 110.1 .
C18 C17 H17A 110.1 .
O8 C17 H17B 110.1 .
C18 C17 H17B 110.1 .
H17A C17 H17B 108.4 .
C17 C18 H18B 109.5 .
C17 C18 H18C 109.5 .
H18B C18 H18C 109.5 .
C17 C18 H18A 109.5 .
H18B C18 H18A 109.5 .
H18C C18 H18A 109.5 .
C20 C19 C23 109.6(4) .
C20 C19 Co 72.1(2) .
C23 C19 Co 67.4(2) .
C20 C19 H19 125.2 .
C23 C19 H19 125.2 .
Co C19 H19 125.2 .
C19 C20 C21 106.0(4) .
C19 C20 Co 69.9(2) .
C21 C20 Co 68.0(2) .
C19 C20 H20 127.0 .
C21 C20 H20 127.0 .
Co C20 H20 127.0 .
C22 C21 C20 106.4(4) .
C22 C21 Co 68.4(2) .
C20 C21 Co 72.1(2) .
C22 C21 H21 126.8 .
C20 C21 H21 126.8 .
Co C21 H21 126.8 .
C23 C22 C21 110.2(4) .
C23 C22 Co 70.5(2) .
C21 C22 Co 71.8(2) .
C23 C22 H22 124.9 .
C21 C22 H22 124.9 .
Co C22 H22 124.9 .
C22 C23 C19 107.6(4) .
C22 C23 Co 70.9(2) .
C19 C23 Co 73.1(2) .
C22 C23 H23 126.1 .
C19 C23 H23 126.1 .
Co C23 H23 126.1 .
Cl2 C24 Cl2 92.8(3) 5_676
Cl2 C24 H24A 113.1 5_676
Cl2 C24 H24A 113.1 .
Cl2 C24 H24B 113.1 5_676
Cl2 C24 H24B 113.1 .
H24A C24 H24B 110.5 .
C24 Cl2 C24 87.2(3) 5_676
O5 Co B4 94.52(15) .
O5 Co C23 158.01(15) .
B4 Co C23 100.12(18) .
O5 Co C15 95.09(13) .
B4 Co C15 88.95(17) .
C23 Co C15 101.46(16) .
O5 Co C22 126.46(14) .
B4 Co C22 88.62(17) .
C23 Co C22 38.63(15) .
C15 Co C22 138.44(16) .
O5 Co C21 92.70(14) .
B4 Co C21 114.00(18) .
C23 Co C21 66.39(17) .
C15 Co C21 155.09(16) .
C22 Co C21 39.73(16) .
O5 Co C19 126.62(15) .
B4 Co C19 138.61(18) .
C23 Co C19 39.48(16) .
C15 Co C19 91.42(15) .
C22 Co C19 64.66(16) .
C21 Co C19 65.17(15) .
O5 Co C20 93.71(14) .
B4 Co C20 153.05(17) .
C23 Co C20 66.10(17) .
C15 Co C20 115.81(16) .
C22 Co C20 66.00(16) .
C21 Co C20 39.92(16) .
C19 Co C20 38.05(15) .
C4 O2 C5 116.5(3) .
C9 O4 C10 115.6(3) .
C12 O5 Co 136.0(3) .
C12 O6 C13 119.4(3) .
C16 O8 C17 117.6(3) .
H1WA O1W H1WC 109.5 .
C2 S2 C3 103.81(18) .
C1 S1 C15 98.73(18) .

loop_
_geom_bond_atom_site_label_1
_geom_bond_atom_site_label_2
_geom_bond_distance
_geom_bond_site_symmetry_2
B3 C7 1.596(6) .
B3 C2 1.758(6) .
B3 B7 1.763(6) .
B3 B11 1.792(6) .
B3 C1 1.793(5) .
B3 B4 1.814(6) .
B11 C2 1.726(5) .
B11 B12 1.735(7) .
B11 B7 1.798(6) .
B11 B10 1.803(6) .
B11 H11 1.1000 .
B10 C2 1.699(5) .
B10 B6 1.761(6) .
B10 B12 1.772(6) .
B10 B9 1.777(7) .
B10 H10 1.1000 .
B6 C1 1.707(5) .
B6 C2 1.751(6) .
B6 B9 1.765(6) .
B6 B5 1.792(7) .
B6 H6 1.1000 .
B4 C1 1.699(6) .
B4 B7 1.810(6) .
B4 B5 1.813(6) .
B4 B8 1.837(6) .
B4 Co 1.975(5) .
B7 B8 1.775(6) .
B7 B12 1.783(7) .
B7 H7 1.1000 .
B12 B8 1.771(7) .
B12 B9 1.778(6) .
B12 H12 1.1000 .
B9 B8 1.766(6) .
B9 B5 1.776(6) .
B9 H9 1.1000 .
B5 C1 1.686(6) .
B5 B8 1.763(6) .
B5 H5 1.1000 .
B8 H8 1.1000 .
C2 C1 1.714(5) .
C2 S2 1.775(4) .
C1 S1 1.760(4) .
C3 C4 1.516(5) .
C3 S2 1.789(4) .
C3 H3A 0.9700 .
C3 H3B 0.9700 .
C4 O1 1.199(5) .
C4 O2 1.298(5) .
C5 O2 1.460(4) .
C5 C6 1.498(6) .
C5 H5A 0.9700 .
C5 H5B 0.9700 .
C6 H6A 0.9600 .
C6 H6B 0.9600 .
C6 H6C 0.9600 .
C7 C12 1.494(5) .
C7 C8 1.528(5) .
C7 H7A 0.9800 .
C8 C9 1.511(5) .
C8 H8A 0.9700 .
C8 H8B 0.9700 .
C9 O3 1.178(4) .
C9 O4 1.328(4) .
C10 C11 1.483(5) .
C10 O4 1.518(5) .
C10 H10A 0.9700 .
C10 H10B 0.9700 .
C11 H11A 0.9600 .
C11 H11B 0.9600 .
C11 H11C 0.9600 .
C12 O5 1.229(4) .
C12 O6 1.318(4) .
C13 O6 1.449(5) .
C13 C14 1.492(5) .
C13 H13A 0.9700 .
C13 H13B 0.9700 .
C14 H14A 0.9600 .
C14 H14B 0.9600 .
C14 H14C 0.9600 .
C15 C16 1.482(5) .
C15 S1 1.815(4) .
C15 Co 2.035(4) .
C15 H15 0.9800 .
C16 O7 1.195(4) .
C16 O8 1.348(4) .
C17 O8 1.459(4) .
C17 C18 1.491(6) .
C17 H17A 0.9700 .
C17 H17B 0.9700 .
C18 H18B 0.9600 .
C18 H18C 0.9600 .
C18 H18A 0.9600 .
C19 C20 1.384(6) .
C19 C23 1.401(6) .
C19 Co 2.109(3) .
C19 H19 0.9800 .
C20 C21 1.441(6) .
C20 Co 2.137(4) .
C20 H20 0.9800 .
C21 C22 1.401(6) .
C21 Co 2.083(4) .
C21 H21 0.9800 .
C22 C23 1.347(5) .
C22 Co 2.039(4) .
C22 H22 0.9800 .
C23 Co 2.035(3) .
C23 H23 0.9800 .
C24 Cl2 1.739(9) 5_676
C24 Cl2 1.761(8) .
C24 H24A 0.9700 .
C24 H24B 0.9700 .
Cl2 C24 1.739(9) 5_676
Co O5 1.948(2) .
O1W H1WA 0.8500 .
O1W H1WC 0.8500 .
